data_7202647
loop_
_publ_author_name
'Aleksandra Wasilewska'
'Maria Gdaniec'
'Tadeusz Po\/lo\'nski'

_publ_section_title
;
 Co-crystals of iodopentafluorobenzene with nitrogen donors: 2-D
 molecular assemblies through halogen bonding and aryl?perfluoroaryl
 interactions
;
_journal_issue 3
_journal_name_full CrystEngComm
_journal_page_first 203
_journal_paper_doi 10.1039/b617929k
_journal_volume 9
_journal_year 2007
_chemical_formula_moiety 'C6 F5 I, C7 H9 N'
_chemical_formula_sum 'C13 H9 F5 I N'
_chemical_formula_weight 401.11
_chemical_name_common '2,6-dimethylpyridine pentafluoroiodobenzene 1/1 adduct'
_chemical_name_systematic
;
2,6-dimethylpyridine pentafluoroiodobenzene 1/1 adduct
;
_space_group_IT_number 15
_symmetry_cell_setting monoclinic
_symmetry_space_group_name_Hall '-C 2yc'
_symmetry_space_group_name_H-M 'C 1 2/c 1'
_atom_sites_solution_hydrogens geom
_atom_sites_solution_primary direct
_atom_sites_solution_secondary difmap
_audit_creation_method SHELXL-97
_cell_angle_alpha 90.00
_cell_angle_beta 90.881(10)
_cell_angle_gamma 90.00
_cell_formula_units_Z 4
_cell_length_a 7.3936(9)
_cell_length_b 15.4467(19)
_cell_length_c 12.0105(13)
_cell_measurement_reflns_used 2546
_cell_measurement_temperature 130(2)
_cell_measurement_theta_max 25
_cell_measurement_theta_min 4
_cell_volume 1371.5(3)
_computing_cell_refinement
;
Oxford Diffraction, CrysAlis Software, Version 1.171, 2004
;
_computing_data_collection
;
Oxford Diffraction, CrysAlis Software, Version 1.171, 2004
;
_computing_data_reduction
;
Oxford Diffraction, CrysAlis Software, Version 1.171, 2004
;
_computing_molecular_graphics
; Stereochemical Workstation (Siemens
Analytical X-Ray Instruments, Inc., 1989). Mercury, Version 1.3
(Bruno et al., 2002)
;
_computing_publication_material 'SHELXL-97 (Sheldrick, 1997)'
_computing_structure_refinement 'SHELXL-97 (Sheldrick, 1997)'
_computing_structure_solution 'SHELXS-97 (Sheldrick, 1997)'
_diffrn_ambient_temperature 130(2)
_diffrn_measured_fraction_theta_full 0.991
_diffrn_measured_fraction_theta_max 0.991
_diffrn_measurement_device_type 'Kuma KM4CCD \k geometry'
_diffrn_measurement_method '\w scans'
_diffrn_radiation_monochromator graphite
_diffrn_radiation_source 'fine-focus sealed tube'
_diffrn_radiation_type MoK\a
_diffrn_radiation_wavelength 0.71073
_diffrn_reflns_av_R_equivalents 0.0155
_diffrn_reflns_av_sigmaI/netI 0.0191
_diffrn_reflns_limit_h_max 9
_diffrn_reflns_limit_h_min -8
_diffrn_reflns_limit_k_max 19
_diffrn_reflns_limit_k_min -10
_diffrn_reflns_limit_l_max 14
_diffrn_reflns_limit_l_min -15
_diffrn_reflns_number 4193
_diffrn_reflns_theta_full 26.37
_diffrn_reflns_theta_max 26.37
_diffrn_reflns_theta_min 4.30
_diffrn_standards_decay_% 0
_diffrn_standards_number 0
_exptl_absorpt_coefficient_mu 2.380
_exptl_absorpt_correction_T_max .490
_exptl_absorpt_correction_T_min .414
_exptl_absorpt_correction_type multi-scan
_exptl_crystal_colour colourless
_exptl_crystal_density_diffrn 1.943
_exptl_crystal_density_method 'not measured'
_exptl_crystal_description block
_exptl_crystal_F_000 768
_exptl_crystal_size_max 0.4
_exptl_crystal_size_mid 0.3
_exptl_crystal_size_min 0.3
_refine_diff_density_max 0.409
_refine_diff_density_min -0.524
_refine_diff_density_rms 0.066
_refine_ls_extinction_coef 0.0020(3)
_refine_ls_extinction_expression Fc^*^=kFc[1+0.001xFc^2^\l^3^/sin(2\q)]^-1/4^
_refine_ls_extinction_method SHELXL
_refine_ls_goodness_of_fit_ref 1.051
_refine_ls_hydrogen_treatment constr
_refine_ls_matrix_type full
_refine_ls_number_parameters 98
_refine_ls_number_reflns 1396
_refine_ls_number_restraints 0
_refine_ls_restrained_S_all 1.051
_refine_ls_R_factor_all 0.0212
_refine_ls_R_factor_gt 0.0189
_refine_ls_shift/su_max 0.001
_refine_ls_shift/su_mean 0.000
_refine_ls_structure_factor_coef Fsqd
_refine_ls_weighting_details 'calc w=1/[\s^2^(Fo^2^)+(0.0291P)^2^+0.0223P] where P=(Fo^2^+2Fc^2^)/3'
_refine_ls_weighting_scheme calc
_refine_ls_wR_factor_gt 0.0447
_refine_ls_wR_factor_ref 0.0454
_reflns_number_gt 1306
_reflns_number_total 1396
_reflns_threshold_expression I>2\s(I)
_cod_data_source_file b617929k.txt
_cod_data_source_block 1-3
_cod_original_sg_symbol_H-M 'C 2/c'
_cod_database_code 7202647

loop_
_symmetry_equiv_pos_as_xyz
'x, y, z'
'x, -y, z+1/2'
'x+1/2, y+1/2, z'
'x+1/2, -y+1/2, z+1/2'
'-x, -y, -z'
'-x, y, -z-1/2'
'-x+1/2, -y+1/2, -z'
'-x+1/2, y+1/2, -z-1/2'

loop_
_atom_site_label
_atom_site_type_symbol
_atom_site_fract_x
_atom_site_fract_y
_atom_site_fract_z
_atom_site_U_iso_or_equiv
_atom_site_adp_type
_atom_site_occupancy
_atom_site_symmetry_multiplicity
_atom_site_calc_flag
_atom_site_refinement_flags
_atom_site_disorder_assembly
_atom_site_disorder_group
I1 I 0.5000 0.652372(11) 0.7500 0.02896(10) Uani 1 2 d S . .
F2 F 0.35771(18) 0.51158(9) 0.57264(11) 0.0345(3) Uani 1 1 d . . .
F3 F 0.3604(2) 0.33793(9) 0.57243(15) 0.0498(4) Uani 1 1 d . . .
F4 F 0.5000 0.24962(12) 0.7500 0.0635(7) Uani 1 2 d S . .
C1 C 0.5000 0.51677(18) 0.7500 0.0218(6) Uani 1 2 d S . .
C2 C 0.4295(3) 0.47011(14) 0.66091(17) 0.0246(5) Uani 1 1 d . . .
C3 C 0.4290(3) 0.38151(16) 0.6602(2) 0.0327(5) Uani 1 1 d . . .
C4 C 0.5000 0.33698(18) 0.7500 0.0361(8) Uani 1 2 d S . .
N1A N 0.5000 0.84406(13) 0.7500 0.0220(5) Uani 1 2 d S . .
C2A C 0.4461(3) 0.88888(13) 0.65886(16) 0.0225(4) Uani 1 1 d . . .
C3A C 0.4429(3) 0.97839(13) 0.65708(17) 0.0237(4) Uani 1 1 d . . .
H3AA H 0.4023 1.0072 0.5934 0.028 Uiso 1 1 calc R . .
C4A C 0.5000 1.02585(19) 0.7500 0.0193(6) Uani 1 2 d S . .
H4AA H 0.5000 1.0861 0.7500 0.023 Uiso 1 2 calc SR . .
C5A C 0.3916(3) 0.83596(14) 0.5588(2) 0.0316(5) Uani 1 1 d G . .
H5AA H 0.3018 0.7946 0.5798 0.047 Uiso 1 1 calc G . .
H5AB H 0.4966 0.8062 0.5329 0.047 Uiso 1 1 calc G . .
H5AC H 0.3439 0.8722 0.5005 0.047 Uiso 1 1 calc G . .

loop_
_atom_site_aniso_label
_atom_site_aniso_U_11
_atom_site_aniso_U_22
_atom_site_aniso_U_33
_atom_site_aniso_U_23
_atom_site_aniso_U_13
_atom_site_aniso_U_12
I1 0.02715(14) 0.02199(13) 0.03778(15) 0.000 0.00199(8) 0.000
F2 0.0287(7) 0.0494(8) 0.0253(7) -0.0002(6) -0.0028(5) 0.0055(6)
F3 0.0395(9) 0.0499(9) 0.0601(10) -0.0327(7) 0.0002(8) -0.0040(6)
F4 0.0580(15) 0.0186(10) 0.114(2) 0.000 0.0063(14) 0.000
C1 0.0165(14) 0.0217(14) 0.0274(15) 0.000 0.0044(12) 0.000
C2 0.0176(11) 0.0318(12) 0.0245(11) -0.0013(8) 0.0021(8) 0.0026(8)
C3 0.0215(11) 0.0323(12) 0.0445(14) -0.0149(10) 0.0055(10) -0.0020(9)
C4 0.0256(17) 0.0202(16) 0.063(2) 0.000 0.0101(16) 0.000
N1A 0.0213(13) 0.0194(12) 0.0251(13) 0.000 -0.0025(10) 0.000
C2A 0.0178(10) 0.0244(11) 0.0253(11) -0.0008(8) -0.0004(8) -0.0002(8)
C3A 0.0201(11) 0.0262(11) 0.0249(11) 0.0055(8) 0.0026(9) 0.0035(8)
C4A 0.0131(13) 0.0236(14) 0.0213(14) 0.000 0.0053(11) 0.000
C5A 0.0353(13) 0.0311(12) 0.0282(12) -0.0032(9) -0.0089(10) 0.0038(9)

loop_
_atom_type_symbol
_atom_type_description
_atom_type_scat_dispersion_real
_atom_type_scat_dispersion_imag
_atom_type_scat_source
C C 0.0033 0.0016 'International Tables Vol C Tables 4.2.6.8 and 6.1.1.4'
H H 0.0000 0.0000 'International Tables Vol C Tables 4.2.6.8 and 6.1.1.4'
N N 0.0061 0.0033 'International Tables Vol C Tables 4.2.6.8 and 6.1.1.4'
F F 0.0171 0.0103 'International Tables Vol C Tables 4.2.6.8 and 6.1.1.4'
I I -0.4742 1.8119 'International Tables Vol C Tables 4.2.6.8 and 6.1.1.4'

loop_
_geom_angle_atom_site_label_1
_geom_angle_atom_site_label_2
_geom_angle_atom_site_label_3
_geom_angle
_geom_angle_site_symmetry_1
_geom_angle_site_symmetry_3
_geom_angle_publ_flag
C2 C1 C2 117.3(3) . 6_657 ?
C2 C1 I1 121.35(13) . . ?
F2 C2 C3 118.17(19) . . ?
F2 C2 C1 120.12(19) . . ?
C3 C2 C1 121.7(2) . . ?
F3 C3 C2 120.4(2) . . ?
F3 C3 C4 120.0(2) . . ?
C2 C3 C4 119.6(2) . . ?
F4 C4 C3 119.99(14) . . ?
C3 C4 C3 120.0(3) 6_657 . ?
C2A N1A C2A 118.3(2) 6_657 . ?
N1A C2A C3A 122.00(19) . . ?
N1A C2A C5A 116.20(19) . . ?
C3A C2A C5A 121.80(19) . . ?
C2A C3A C4A 120.5(2) . . ?
C2A C3A H3AA 119.7 . . ?
C4A C3A H3AA 119.7 . . ?
C3A C4A C3A 116.6(3) . 6_657 ?
C3A C4A H4AA 121.7 . . ?
C2A C5A H5AA 109.3 . . ?
C2A C5A H5AB 108.2 . . ?
H5AA C5A H5AB 109.5 . . ?
C2A C5A H5AC 110.9 . . ?
H5AA C5A H5AC 109.5 . . ?
H5AB C5A H5AC 109.5 . . ?

loop_
_geom_bond_atom_site_label_1
_geom_bond_atom_site_label_2
_geom_bond_distance
_geom_bond_site_symmetry_2
_geom_bond_publ_flag
I1 C1 2.095(3) . ?
F2 C2 1.341(2) . ?
F3 C3 1.344(3) . ?
F4 C4 1.350(3) . ?
C1 C2 1.385(3) . ?
C2 C3 1.369(3) . ?
C3 C4 1.376(3) . ?
N1A C2A 1.350(2) . ?
C2A C3A 1.383(3) . ?
C2A C5A 1.503(3) . ?
C3A C4A 1.395(3) . ?
C3A H3AA 0.9300 . ?
C4A H4AA 0.9300 . ?
C5A H5AA 0.9582 . ?
C5A H5AB 0.9582 . ?
C5A H5AC 0.9587 . ?
